data_1575323
loop_
_publ_author_name
'Oblazny, Mark'
'Hamaker, Christhoper G.'

_publ_section_title
;
 Structural Comparison of Three
 N-(4-Methoxyphenyl)-Nitrobenzenesulfonamide Derivatives
;
_journal_issue 8
_journal_name_full Crystals
_journal_page_first 673
_journal_paper_doi 10.3390/cryst15080673
_journal_volume 15
_journal_year 2025
_chemical_formula_moiety 'C13 H12 N2 O5 S'
_chemical_formula_sum 'C13 H12 N2 O5 S'
_chemical_formula_weight 308.31
_chemical_name_common 'MO1-05D from Acetone/heptane   all-para-O2NC6H4SO2NHC6H4OMe'
_space_group_crystal_system monoclinic
_space_group_IT_number 9
_space_group_name_Hall 'C -2yc'
_space_group_name_H-M_alt 'C 1 c 1'
_atom_sites_solution_hydrogens mixed
_atom_sites_solution_primary direct
_atom_sites_solution_secondary difmap
_cell_angle_alpha 90
_cell_angle_beta 94.420(4)
_cell_angle_gamma 90
_cell_formula_units_Z 4
_cell_length_a 5.1710(4)
_cell_length_b 12.9028(10)
_cell_length_c 19.7324(15)
_cell_measurement_reflns_used 9911
_cell_measurement_temperature 100.(2)
_cell_measurement_theta_max 27.1112
_cell_measurement_theta_min 3.1576
_cell_volume 1312.64(18)
_computing_structure_refinement 'SHELXL-2017/1 (Sheldrick, 2017)'
_diffrn_ambient_temperature 100(2)
_diffrn_detector_area_resol_mean 8.3333
_diffrn_measured_fraction_theta_full 0.997
_diffrn_measured_fraction_theta_max 0.994
_diffrn_measurement_device_type 'Bruker APEX-II CCD'
_diffrn_measurement_method '\f and \w scans'
_diffrn_radiation_monochromator graphite
_diffrn_radiation_probe x-ray
_diffrn_radiation_type MoK\a
_diffrn_radiation_wavelength 0.71073
_diffrn_reflns_av_R_equivalents 0.0198
_diffrn_reflns_av_unetI/netI 0.0132
_diffrn_reflns_Laue_measured_fraction_full 0.997
_diffrn_reflns_Laue_measured_fraction_max 0.994
_diffrn_reflns_limit_h_max 6
_diffrn_reflns_limit_h_min -6
_diffrn_reflns_limit_k_max 16
_diffrn_reflns_limit_k_min -16
_diffrn_reflns_limit_l_max 24
_diffrn_reflns_limit_l_min -24
_diffrn_reflns_number 17546
_diffrn_reflns_point_group_measured_fraction_full 0.995
_diffrn_reflns_point_group_measured_fraction_max 0.990
_diffrn_reflns_theta_full 25.242
_diffrn_reflns_theta_max 26.375
_diffrn_reflns_theta_min 2.070
_exptl_absorpt_coefficient_mu 0.271
_exptl_absorpt_correction_T_max 0.7454
_exptl_absorpt_correction_T_min 0.6974
_exptl_absorpt_correction_type multi-scan
_exptl_absorpt_process_details
;
 SADABS 2016/2: Krause, L., Herbst-Irmer, R., Sheldrick G.M. & Stalke D.,
 J. Appl. Cryst. 48 (2015) 3-10
;
_exptl_crystal_colour 'pale brown'
_exptl_crystal_density_diffrn 1.560
_exptl_crystal_description 'cut prism'
_exptl_crystal_F_000 640
_exptl_crystal_size_max 0.276
_exptl_crystal_size_mid 0.196
_exptl_crystal_size_min 0.134
_refine_diff_density_max 0.456
_refine_diff_density_min -0.357
_refine_diff_density_rms 0.066
_refine_ls_abs_structure_details
;
 Flack x determined using 1317 quotients [(I+)-(I-)]/[(I+)+(I-)]
 (Parsons, Flack and Wagner, Acta Cryst. B69 (2013) 249-259).
;
_refine_ls_abs_structure_Flack 0.003(18)
_refine_ls_extinction_method none
_refine_ls_goodness_of_fit_ref 1.156
_refine_ls_hydrogen_treatment mixed
_refine_ls_matrix_type full
_refine_ls_number_parameters 194
_refine_ls_number_reflns 2672
_refine_ls_number_restraints 2
_refine_ls_restrained_S_all 1.156
_refine_ls_R_factor_all 0.0302
_refine_ls_R_factor_gt 0.0301
_refine_ls_shift/su_max 0.000
_refine_ls_shift/su_mean 0.000
_refine_ls_structure_factor_coef Fsqd
_refine_ls_weighting_details 'w=1/[\s^2^(Fo^2^)+(0.0340P)^2^+3.4179P] where P=(Fo^2^+2Fc^2^)/3'
_refine_ls_weighting_scheme calc
_refine_ls_wR_factor_gt 0.0905
_refine_ls_wR_factor_ref 0.0905
_reflns_Friedel_coverage 0.987
_reflns_Friedel_fraction_full 0.992
_reflns_Friedel_fraction_max 0.987
_reflns_number_gt 2666
_reflns_number_total 2672
_reflns_threshold_expression 'I > 2\s(I)'
_cod_data_source_file A_cgh0124_final.cif
_cod_data_source_block cgh0124
_cod_database_code 1575323
_shelx_space_group_comment
;
The symmetry employed for this shelxl refinement is uniquely defined
by the following loop, which should always be used as a source of
symmetry information in preference to the above space-group names.
They are only intended as comments.
;
_shelx_estimated_absorpt_t_min 0.929
_shelx_estimated_absorpt_t_max 0.965

loop_
_space_group_symop_operation_xyz
'x, y, z'
'x, -y, z+1/2'
'x+1/2, y+1/2, z'
'x+1/2, -y+1/2, z+1/2'

loop_
_atom_site_label
_atom_site_type_symbol
_atom_site_fract_x
_atom_site_fract_y
_atom_site_fract_z
_atom_site_U_iso_or_equiv
_atom_site_adp_type
_atom_site_occupancy
_atom_site_site_symmetry_order
_atom_site_calc_flag
_atom_site_refinement_flags_posn
_atom_site_refinement_flags_adp
_atom_site_refinement_flags_occupancy
_atom_site_disorder_assembly
_atom_site_disorder_group
S1 S 0.91950(13) 0.27635(6) 0.69585(5) 0.0104(2) Uani 1 1 d . . . . .
C1 C 0.8440(7) 0.1749(3) 0.75149(18) 0.0105(7) Uani 1 1 d . . . . .
C4 C 0.6835(7) 0.0108(3) 0.82433(19) 0.0133(7) Uani 1 1 d . . . . .
C5 C 0.8824(7) -0.0046(3) 0.78234(19) 0.0150(8) Uani 1 1 d . . . . .
H5 H 0.962077 -0.070532 0.779154 0.018 Uiso 1 1 calc R U . . .
C7 C 0.7512(7) 0.1597(3) 0.59169(19) 0.0122(7) Uani 1 1 d . . . . .
C8 C 0.5837(7) 0.0790(3) 0.60441(19) 0.0142(7) Uani 1 1 d . . . . .
H8 H 0.451328 0.089364 0.634534 0.017 Uiso 1 1 calc R U . . .
C12 C 0.9429(7) 0.1456(3) 0.54738(19) 0.0135(7) Uani 1 1 d . . . . .
H12 H 1.054640 0.201393 0.538110 0.016 Uiso 1 1 calc R U . . .
C2 C 0.6484(7) 0.1895(3) 0.7952(2) 0.0148(7) Uani 1 1 d . . . . .
H2 H 0.571410 0.255817 0.799436 0.018 Uiso 1 1 calc R U . . .
C10 C 0.8060(7) -0.0313(3) 0.52997(19) 0.0149(8) Uani 1 1 d . . . . .
C6 C 0.9621(7) 0.0791(3) 0.7450(2) 0.0137(7) Uani 1 1 d . . . . .
H6 H 1.096601 0.070950 0.715292 0.016 Uiso 1 1 calc R U . . .
C3 C 0.5672(7) 0.1061(3) 0.83237(19) 0.0157(8) Uani 1 1 d . . . . .
H3 H 0.434600 0.114134 0.862712 0.019 Uiso 1 1 calc R U . . .
C9 C 0.6087(7) -0.0163(3) 0.5734(2) 0.0144(7) Uani 1 1 d . . . . .
H9 H 0.492457 -0.071088 0.581620 0.017 Uiso 1 1 calc R U . . .
C13 C 1.0310(8) -0.1530(3) 0.4640(2) 0.0199(8) Uani 1 1 d . . . . .
H13A H 1.016097 -0.224823 0.447941 0.030 Uiso 1 1 calc R U . . .
H13B H 1.029559 -0.106139 0.424924 0.030 Uiso 1 1 calc R U . . .
H13C H 1.193766 -0.144509 0.492328 0.030 Uiso 1 1 calc R U . . .
C11 C 0.9726(7) 0.0498(3) 0.51633(19) 0.0150(8) Uani 1 1 d . . . . .
H11 H 1.104938 0.039911 0.486143 0.018 Uiso 1 1 calc R U . . .
N1 N 0.7288(6) 0.2581(2) 0.62609(16) 0.0116(6) Uani 1 1 d . . . . .
N2 N 0.5917(7) -0.0794(3) 0.86145(17) 0.0172(7) Uani 1 1 d . . . . .
O2 O 1.1824(5) 0.2613(2) 0.67912(14) 0.0137(6) Uani 1 1 d . . . . .
O4 O 0.7113(6) -0.1611(2) 0.85878(15) 0.0210(6) Uani 1 1 d . . . . .
O5 O 0.8175(6) -0.1292(2) 0.50314(15) 0.0206(6) Uani 1 1 d . . . . .
O1 O 0.8406(5) 0.3730(2) 0.72337(14) 0.0145(6) Uani 1 1 d . . . . .
O3 O 0.3967(6) -0.0689(2) 0.89254(16) 0.0237(7) Uani 1 1 d . . . . .
H1 H 0.580(12) 0.274(4) 0.634(3) 0.028(14) Uiso 1 1 d . . . . .

loop_
_atom_site_aniso_label
_atom_site_aniso_U_11
_atom_site_aniso_U_22
_atom_site_aniso_U_33
_atom_site_aniso_U_23
_atom_site_aniso_U_13
_atom_site_aniso_U_12
S1 0.0089(4) 0.0076(4) 0.0150(4) -0.0001(3) 0.0025(3) 0.0000(3)
C1 0.0054(15) 0.0108(17) 0.0152(17) 0.0007(13) -0.0002(13) -0.0013(13)
C4 0.0153(18) 0.0126(18) 0.0118(16) 0.0008(14) -0.0011(14) -0.0026(15)
C5 0.0152(18) 0.0109(17) 0.0190(19) -0.0002(15) 0.0022(14) 0.0023(15)
C7 0.0125(17) 0.0096(17) 0.0141(17) -0.0010(14) -0.0010(14) 0.0026(14)
C8 0.0118(17) 0.0169(18) 0.0140(17) -0.0005(14) 0.0024(14) 0.0007(15)
C12 0.0123(17) 0.0136(18) 0.0149(18) 0.0017(14) 0.0021(14) -0.0014(14)
C2 0.0140(18) 0.0129(18) 0.0177(18) -0.0008(15) 0.0016(14) 0.0070(14)
C10 0.0177(19) 0.0134(18) 0.0135(17) -0.0015(14) 0.0000(14) 0.0011(15)
C6 0.0100(16) 0.0136(18) 0.0180(17) 0.0000(14) 0.0038(13) 0.0020(14)
C3 0.0151(19) 0.0178(19) 0.0146(18) -0.0021(15) 0.0045(14) 0.0004(16)
C9 0.0132(17) 0.0119(17) 0.0182(17) -0.0002(15) 0.0015(14) -0.0060(14)
C13 0.022(2) 0.020(2) 0.0178(19) -0.0044(16) 0.0013(15) 0.0046(16)
C11 0.0139(18) 0.016(2) 0.0155(18) -0.0004(15) 0.0035(14) -0.0019(15)
N1 0.0058(14) 0.0117(15) 0.0173(16) -0.0002(12) 0.0007(12) 0.0018(12)
N2 0.0219(18) 0.0160(18) 0.0140(15) -0.0002(13) 0.0033(13) -0.0015(14)
O2 0.0077(12) 0.0124(13) 0.0212(14) 0.0009(10) 0.0027(10) -0.0006(10)
O4 0.0260(16) 0.0127(14) 0.0251(15) 0.0050(12) 0.0077(12) 0.0027(12)
O5 0.0239(15) 0.0132(13) 0.0255(15) -0.0062(11) 0.0069(12) -0.0010(11)
O1 0.0142(13) 0.0100(13) 0.0195(13) -0.0018(10) 0.0031(10) 0.0008(10)
O3 0.0243(16) 0.0210(16) 0.0278(16) 0.0036(13) 0.0152(13) -0.0015(13)

loop_
_atom_type_symbol
_atom_type_description
_atom_type_scat_dispersion_real
_atom_type_scat_dispersion_imag
_atom_type_scat_source
C C 0.0033 0.0016 'International Tables Vol C Tables 4.2.6.8 and 6.1.1.4'
H H 0.0000 0.0000 'International Tables Vol C Tables 4.2.6.8 and 6.1.1.4'
N N 0.0061 0.0033 'International Tables Vol C Tables 4.2.6.8 and 6.1.1.4'
O O 0.0106 0.0060 'International Tables Vol C Tables 4.2.6.8 and 6.1.1.4'
S S 0.1246 0.1234 'International Tables Vol C Tables 4.2.6.8 and 6.1.1.4'

loop_
_geom_angle_atom_site_label_1
_geom_angle_atom_site_label_2
_geom_angle_atom_site_label_3
_geom_angle
_geom_angle_site_symmetry_1
_geom_angle_site_symmetry_3
_geom_angle_publ_flag
O1 S1 O2 120.48(16) . . ?
O1 S1 N1 105.74(17) . . ?
O2 S1 N1 107.75(16) . . ?
O1 S1 C1 109.01(17) . . ?
O2 S1 C1 107.46(16) . . ?
N1 S1 C1 105.44(16) . . ?
C6 C1 C2 121.6(3) . . ?
C6 C1 S1 118.8(3) . . ?
C2 C1 S1 119.3(3) . . ?
C3 C4 C5 123.1(4) . . ?
C3 C4 N2 119.0(3) . . ?
C5 C4 N2 117.9(3) . . ?
C4 C5 C6 118.1(3) . . ?
C4 C5 H5 120.9 . . ?
C6 C5 H5 120.9 . . ?
C12 C7 C8 120.2(3) . . ?
C12 C7 N1 119.9(3) . . ?
C8 C7 N1 119.9(3) . . ?
C9 C8 C7 120.3(4) . . ?
C9 C8 H8 119.8 . . ?
C7 C8 H8 119.8 . . ?
C7 C12 C11 120.2(4) . . ?
C7 C12 H12 119.9 . . ?
C11 C12 H12 119.9 . . ?
C3 C2 C1 119.1(3) . . ?
C3 C2 H2 120.4 . . ?
C1 C2 H2 120.4 . . ?
O5 C10 C11 124.8(3) . . ?
O5 C10 C9 114.8(3) . . ?
C11 C10 C9 120.4(4) . . ?
C5 C6 C1 119.6(3) . . ?
C5 C6 H6 120.2 . . ?
C1 C6 H6 120.2 . . ?
C4 C3 C2 118.5(4) . . ?
C4 C3 H3 120.7 . . ?
C2 C3 H3 120.7 . . ?
C8 C9 C10 119.5(4) . . ?
C8 C9 H9 120.2 . . ?
C10 C9 H9 120.2 . . ?
O5 C13 H13A 109.5 . . ?
O5 C13 H13B 109.5 . . ?
H13A C13 H13B 109.5 . . ?
O5 C13 H13C 109.5 . . ?
H13A C13 H13C 109.5 . . ?
H13B C13 H13C 109.5 . . ?
C12 C11 C10 119.4(4) . . ?
C12 C11 H11 120.3 . . ?
C10 C11 H11 120.3 . . ?
C7 N1 S1 116.9(2) . . ?
C7 N1 H1 115(4) . . ?
S1 N1 H1 109(4) . . ?
O4 N2 O3 123.6(3) . . ?
O4 N2 C4 118.4(3) . . ?
O3 N2 C4 118.0(3) . . ?
C10 O5 C13 117.7(3) . . ?

loop_
_geom_bond_atom_site_label_1
_geom_bond_atom_site_label_2
_geom_bond_distance
_geom_bond_site_symmetry_2
_geom_bond_publ_flag
S1 O1 1.433(3) . ?
S1 O2 1.437(3) . ?
S1 N1 1.647(3) . ?
S1 C1 1.771(4) . ?
C1 C6 1.389(5) . ?
C1 C2 1.391(5) . ?
C4 C3 1.383(5) . ?
C4 C5 1.384(5) . ?
C4 N2 1.473(5) . ?
C5 C6 1.387(5) . ?
C5 H5 0.9500 . ?
C7 C12 1.383(5) . ?
C7 C8 1.389(5) . ?
C7 N1 1.449(5) . ?
C8 C9 1.385(5) . ?
C8 H8 0.9500 . ?
C12 C11 1.393(6) . ?
C12 H12 0.9500 . ?
C2 C3 1.386(6) . ?
C2 H2 0.9500 . ?
C10 O5 1.373(5) . ?
C10 C11 1.395(5) . ?
C10 C9 1.396(5) . ?
C6 H6 0.9500 . ?
C3 H3 0.9500 . ?
C9 H9 0.9500 . ?
C13 O5 1.428(5) . ?
C13 H13A 0.9800 . ?
C13 H13B 0.9800 . ?
C13 H13C 0.9800 . ?
C11 H11 0.9500 . ?
N1 H1 0.82(6) . ?
N2 O4 1.225(5) . ?
N2 O3 1.227(4) . ?

loop_
_geom_hbond_atom_site_label_D
_geom_hbond_atom_site_label_H
_geom_hbond_atom_site_label_A
_geom_hbond_distance_DH
_geom_hbond_distance_HA
_geom_hbond_distance_DA
_geom_hbond_angle_DHA
_geom_hbond_site_symmetry_A
_geom_hbond_publ_flag
C5 H5 O1 0.95 2.43 3.144(5) 131.8 3_545 yes
C2 H2 O4 0.95 2.51 3.292(5) 139.1 3_455 yes
C11 H11 O3 0.95 2.50 3.415(5) 161.3 2_654 yes
N1 H1 O2 0.82(6) 2.31(6) 3.088(4) 157(5) 1_455 yes

loop_
_geom_torsion_atom_site_label_1
_geom_torsion_atom_site_label_2
_geom_torsion_atom_site_label_3
_geom_torsion_atom_site_label_4
_geom_torsion
_geom_torsion_site_symmetry_1
_geom_torsion_site_symmetry_2
_geom_torsion_site_symmetry_3
_geom_torsion_site_symmetry_4
_geom_torsion_publ_flag
O1 S1 C1 C6 -163.1(3) . . . . ?
O2 S1 C1 C6 -31.0(3) . . . . ?
N1 S1 C1 C6 83.7(3) . . . . ?
O1 S1 C1 C2 23.8(3) . . . . ?
O2 S1 C1 C2 156.0(3) . . . . ?
N1 S1 C1 C2 -89.3(3) . . . . ?
C3 C4 C5 C6 -2.2(6) . . . . ?
N2 C4 C5 C6 177.3(3) . . . . ?
C12 C7 C8 C9 0.6(6) . . . . ?
N1 C7 C8 C9 -178.0(3) . . . . ?
C8 C7 C12 C11 -1.3(6) . . . . ?
N1 C7 C12 C11 177.3(3) . . . . ?
C6 C1 C2 C3 -0.9(6) . . . . ?
S1 C1 C2 C3 171.9(3) . . . . ?
C4 C5 C6 C1 0.8(6) . . . . ?
C2 C1 C6 C5 0.7(6) . . . . ?
S1 C1 C6 C5 -172.2(3) . . . . ?
C5 C4 C3 C2 1.9(6) . . . . ?
N2 C4 C3 C2 -177.5(3) . . . . ?
C1 C2 C3 C4 -0.3(6) . . . . ?
C7 C8 C9 C10 0.9(6) . . . . ?
O5 C10 C9 C8 178.6(3) . . . . ?
C11 C10 C9 C8 -1.8(6) . . . . ?
C7 C12 C11 C10 0.5(6) . . . . ?
O5 C10 C11 C12 -179.3(3) . . . . ?
C9 C10 C11 C12 1.1(6) . . . . ?
C12 C7 N1 S1 -83.3(4) . . . . ?
C8 C7 N1 S1 95.3(4) . . . . ?
O1 S1 N1 C7 -174.0(3) . . . . ?
O2 S1 N1 C7 56.0(3) . . . . ?
C1 S1 N1 C7 -58.6(3) . . . . ?
C3 C4 N2 O4 -173.5(4) . . . . ?
C5 C4 N2 O4 7.0(5) . . . . ?
C3 C4 N2 O3 7.6(5) . . . . ?
C5 C4 N2 O3 -171.8(4) . . . . ?
C11 C10 O5 C13 6.8(6) . . . . ?
C9 C10 O5 C13 -173.6(3) . . . . ?
